data_2213135
loop_
_publ_author_name
'Zhang, Shu-Hua'
'Li, Guang-Zhao'
'Feng, Xiao-Zhen'
'Liu Zheng'

_publ_section_title
;
 Bis(4,6-dibromo-2-formylphenolato-\k^2^<i>O</i>,<i>O</i>')bis(dimethyl
 sulfoxide-\k<i>O</i>)nickel(II)
;
_journal_coeditor_code BI2177
_journal_issue 5
_journal_name_full 'Acta Crystallographica Section E'
_journal_page_first m1319
_journal_page_last m1320
_journal_paper_doi 10.1107/S1600536807017540
_journal_volume 63
_journal_year 2007
_chemical_formula_iupac '[Ni (C7 H3 Br2 O2)2 (C2 H6 O S)2]'
_chemical_formula_moiety 'C18 H18 Br4 Ni O6 S2'
_chemical_formula_sum 'C18 H18 Br4 Ni O6 S2'
_chemical_formula_weight 772.79
_chemical_name_systematic
;
Bis(4,6-dibromo-2-formylphenolato-\k^2^<i>O</i>,<i>O</i>')bis(dimethyl
sulfoxide-\kO)nickel(II)
;
_space_group_IT_number 14
_symmetry_cell_setting monoclinic
_symmetry_space_group_name_Hall '-P 2ybc'
_symmetry_space_group_name_H-M 'P 1 21/c 1'
_atom_sites_solution_hydrogens geom
_atom_sites_solution_primary direct
_atom_sites_solution_secondary difmap
_audit_creation_method SHELXL-97
_cell_angle_alpha 90.00
_cell_angle_beta 95.8650(10)
_cell_angle_gamma 90.00
_cell_formula_units_Z 2
_cell_length_a 12.969(2)
_cell_length_b 12.547(2)
_cell_length_c 7.7640(10)
_cell_measurement_reflns_used 2401
_cell_measurement_temperature 293(2)
_cell_measurement_theta_max 24.01
_cell_measurement_theta_min 2.26
_cell_volume 1256.8(3)
_computing_cell_refinement 'SAINT (Bruker, 2001)'
_computing_data_collection 'SMART (Bruker, 2001)'
_computing_data_reduction SAINT
_computing_molecular_graphics 'SHELXTL (Bruker, 1997)'
_computing_publication_material SHELXTL
_computing_structure_refinement 'SHELXL97 (Sheldrick, 1997)'
_computing_structure_solution 'SHELXS97 (Sheldrick, 1997)'
_diffrn_ambient_temperature 293(2)
_diffrn_measured_fraction_theta_full 0.999
_diffrn_measured_fraction_theta_max 0.999
_diffrn_measurement_device_type 'Bruker SMART CCD'
_diffrn_measurement_method '\f and \w'
_diffrn_radiation_monochromator graphite
_diffrn_radiation_source 'fine-focus sealed tube'
_diffrn_radiation_type MoK\a
_diffrn_radiation_wavelength 0.71073
_diffrn_reflns_av_R_equivalents 0.1218
_diffrn_reflns_av_sigmaI/netI 0.0792
_diffrn_reflns_limit_h_max 15
_diffrn_reflns_limit_h_min -15
_diffrn_reflns_limit_k_max 15
_diffrn_reflns_limit_k_min -15
_diffrn_reflns_limit_l_max 9
_diffrn_reflns_limit_l_min -9
_diffrn_reflns_number 9406
_diffrn_reflns_theta_full 25.50
_diffrn_reflns_theta_max 25.50
_diffrn_reflns_theta_min 2.26
_diffrn_standards_number 0
_exptl_absorpt_coefficient_mu 7.328
_exptl_absorpt_correction_T_max 0.6974
_exptl_absorpt_correction_T_min 0.2441
_exptl_absorpt_correction_type multi-scan
_exptl_absorpt_process_details '(SADABS; Sheldrick, 1996)'
_exptl_crystal_colour green
_exptl_crystal_density_diffrn 2.042
_exptl_crystal_density_method 'not measured'
_exptl_crystal_description block
_exptl_crystal_F_000 748
_exptl_crystal_size_max 0.27
_exptl_crystal_size_mid 0.14
_exptl_crystal_size_min 0.05
_refine_diff_density_max 0.747
_refine_diff_density_min -0.466
_refine_ls_extinction_method none
_refine_ls_goodness_of_fit_ref 0.999
_refine_ls_hydrogen_treatment constr
_refine_ls_matrix_type full
_refine_ls_number_parameters 144
_refine_ls_number_reflns 2335
_refine_ls_number_restraints 0
_refine_ls_restrained_S_all 0.999
_refine_ls_R_factor_all 0.0594
_refine_ls_R_factor_gt 0.0407
_refine_ls_shift/su_max 0.001
_refine_ls_shift/su_mean 0.000
_refine_ls_structure_factor_coef Fsqd
_refine_ls_weighting_details 'calc w=1/[\s^2^(Fo^2^)+(0.0341P)^2^] where P=(Fo^2^+2Fc^2^)/3'
_refine_ls_weighting_scheme calc
_refine_ls_wR_factor_gt 0.0968
_refine_ls_wR_factor_ref 0.1017
_reflns_number_gt 1637
_reflns_number_total 2335
_reflns_threshold_expression I>2\s(I)
_cod_data_source_file bi2177.cif
_cod_data_source_block I
_cod_original_cell_volume 1256.7(3)
_cod_original_sg_symbol_H-M 'P 21/c'
_cod_database_code 2213135
_cod_database_fobs_code 2213135

loop_
_symmetry_equiv_pos_as_xyz
'x, y, z'
'-x, y+1/2, -z+1/2'
'-x, -y, -z'
'x, -y-1/2, z-1/2'

loop_
_atom_site_type_symbol
_atom_site_label
_atom_site_fract_x
_atom_site_fract_y
_atom_site_fract_z
_atom_site_U_iso_or_equiv
_atom_site_adp_type
_atom_site_calc_flag
_atom_site_refinement_flags
_atom_site_occupancy
Br Br1 0.63728(4) 0.56366(5) 0.12590(9) 0.0652(2) Uani d . 1
Br Br2 0.56271(6) 0.12306(6) 0.05809(10) 0.0926(3) Uani d . 1
C C1 0.7892(3) 0.4163(4) 0.0281(5) 0.0322(10) Uani d . 1
C C2 0.6866(3) 0.4263(4) 0.0736(6) 0.0398(11) Uani d . 1
C C3 0.6215(4) 0.3408(4) 0.0820(6) 0.0481(13) Uani d . 1
H H3 0.5557 0.3505 0.1171 0.058 Uiso calc R 1
C C4 0.6538(4) 0.2401(4) 0.0381(6) 0.0506(14) Uani d . 1
C C5 0.7484(4) 0.2265(4) -0.0173(6) 0.0446(12) Uani d . 1
H H5 0.7683 0.1592 -0.0517 0.054 Uiso calc R 1
C C6 0.8170(3) 0.3124(4) -0.0236(5) 0.0341(10) Uani d . 1
C C7 0.9141(4) 0.2897(4) -0.0922(6) 0.0361(11) Uani d . 1
H H7 0.9226 0.2203 -0.1304 0.043 Uiso calc R 1
C C8 1.1233(5) 0.4081(6) 0.5554(7) 0.0746(19) Uani d . 1
H H8A 1.0785 0.4583 0.6040 0.112 Uiso calc R 1
H H8B 1.1892 0.4067 0.6239 0.112 Uiso calc R 1
H H8C 1.0926 0.3384 0.5546 0.112 Uiso calc R 1
C C9 1.2214(5) 0.3387(5) 0.2913(8) 0.079(2) Uani d . 1
H H9A 1.1872 0.2727 0.3111 0.119 Uiso calc R 1
H H9B 1.2856 0.3423 0.3645 0.119 Uiso calc R 1
H H9C 1.2351 0.3428 0.1723 0.119 Uiso calc R 1
Ni Ni1 1.0000 0.5000 0.0000 0.0296(2) Uani d S 1
O O1 0.8491(2) 0.4986(2) 0.0322(4) 0.0359(7) Uani d . 1
O O2 0.9865(2) 0.3506(2) -0.1063(4) 0.0399(8) Uani d . 1
O O3 1.0365(2) 0.4259(3) 0.2417(4) 0.0443(8) Uani d . 1
S S1 1.14093(10) 0.44652(10) 0.33947(16) 0.0439(3) Uani d . 1

loop_
_atom_site_aniso_label
_atom_site_aniso_U_11
_atom_site_aniso_U_22
_atom_site_aniso_U_33
_atom_site_aniso_U_12
_atom_site_aniso_U_13
_atom_site_aniso_U_23
Br1 0.0424(3) 0.0666(4) 0.0874(5) 0.0091(3) 0.0110(3) -0.0186(3)
Br2 0.0984(5) 0.0846(6) 0.0990(6) -0.0595(4) 0.0309(4) -0.0060(4)
C1 0.032(2) 0.039(3) 0.025(2) -0.003(2) 0.0026(19) 0.002(2)
C2 0.039(3) 0.047(3) 0.034(3) -0.002(2) 0.003(2) -0.001(2)
C3 0.035(3) 0.069(4) 0.041(3) -0.015(3) 0.008(2) -0.004(3)
C4 0.057(3) 0.050(3) 0.045(3) -0.022(3) 0.003(3) 0.003(3)
C5 0.052(3) 0.039(3) 0.043(3) -0.012(2) 0.002(2) 0.002(2)
C6 0.041(3) 0.033(3) 0.027(2) -0.005(2) 0.000(2) 0.0014(19)
C7 0.044(3) 0.029(3) 0.034(3) 0.001(2) -0.001(2) -0.005(2)
C8 0.085(4) 0.102(5) 0.034(3) 0.017(4) -0.005(3) 0.000(3)
C9 0.083(4) 0.090(5) 0.063(4) 0.037(4) 0.003(3) -0.003(4)
Ni1 0.0315(4) 0.0290(4) 0.0287(4) -0.0021(3) 0.0044(3) -0.0003(3)
O1 0.0321(16) 0.0339(17) 0.0424(18) -0.0022(14) 0.0073(14) -0.0054(14)
O2 0.0398(18) 0.0381(19) 0.043(2) 0.0004(16) 0.0076(15) -0.0060(15)
O3 0.0484(19) 0.052(2) 0.0322(17) -0.0073(17) 0.0002(15) 0.0117(16)
S1 0.0491(7) 0.0388(7) 0.0416(7) 0.0009(6) -0.0057(6) -0.0026(6)

loop_
_atom_type_symbol
_atom_type_description
_atom_type_scat_dispersion_real
_atom_type_scat_dispersion_imag
_atom_type_scat_source
C C 0.0033 0.0016 'International Tables Vol C Tables 4.2.6.8 and 6.1.1.4'
H H 0.0000 0.0000 'International Tables Vol C Tables 4.2.6.8 and 6.1.1.4'
O O 0.0106 0.0060 'International Tables Vol C Tables 4.2.6.8 and 6.1.1.4'
S S 0.1246 0.1234 'International Tables Vol C Tables 4.2.6.8 and 6.1.1.4'
Ni Ni 0.3393 1.1124 'International Tables Vol C Tables 4.2.6.8 and 6.1.1.4'
Br Br -0.2901 2.4595 'International Tables Vol C Tables 4.2.6.8 and 6.1.1.4'

loop_
_geom_angle_atom_site_label_1
_geom_angle_atom_site_label_2
_geom_angle_atom_site_label_3
_geom_angle_site_symmetry_1
_geom_angle_site_symmetry_3
_geom_angle
_geom_angle_publ_flag
O1 C1 C2 . . 120.0(4) ?
O1 C1 C6 . . 124.9(4) ?
C2 C1 C6 . . 115.1(4) ?
C3 C2 C1 . . 122.7(5) ?
C3 C2 Br1 . . 118.6(4) ?
C1 C2 Br1 . . 118.7(4) ?
C2 C3 C4 . . 120.0(4) ?
C2 C3 H3 . . 120.0 ?
C4 C3 H3 . . 120.0 ?
C5 C4 C3 . . 120.0(5) ?
C5 C4 Br2 . . 121.3(4) ?
C3 C4 Br2 . . 118.7(4) ?
C4 C5 C6 . . 120.9(5) ?
C4 C5 H5 . . 119.6 ?
C6 C5 H5 . . 119.6 ?
C5 C6 C1 . . 121.0(4) ?
C5 C6 C7 . . 116.1(4) ?
C1 C6 C7 . . 122.8(4) ?
O2 C7 C6 . . 127.9(4) ?
O2 C7 H7 . . 116.0 ?
C6 C7 H7 . . 116.0 ?
S1 C8 H8A . . 109.5 ?
S1 C8 H8B . . 109.5 ?
H8A C8 H8B . . 109.5 ?
S1 C8 H8C . . 109.5 ?
H8A C8 H8C . . 109.5 ?
H8B C8 H8C . . 109.5 ?
S1 C9 H9A . . 109.5 ?
S1 C9 H9B . . 109.5 ?
H9A C9 H9B . . 109.5 ?
S1 C9 H9C . . 109.5 ?
H9A C9 H9C . . 109.5 ?
H9B C9 H9C . . 109.5 ?
O1 Ni1 O2 . . 89.86(12) yes
O1 Ni1 O3 . . 91.05(12) yes
O1 Ni1 O2 . 3_765 90.14(12) yes
O1 Ni1 O3 . 3_765 88.95(12) yes
O2 Ni1 O3 . . 87.52(12) yes
O2 Ni1 O3 . 3_765 92.48(12) yes
O1 Ni1 O1 3_765 . 180.0 ?
O1 Ni1 O2 3_765 3_765 89.86(12) ?
O1 Ni1 O2 3_765 . 90.14(12) ?
O2 Ni1 O2 3_765 . 180.00(7) ?
O1 Ni1 O3 3_765 3_765 91.05(12) ?
O2 Ni1 O3 3_765 3_765 87.52(12) ?
O1 Ni1 O3 3_765 . 88.95(12) ?
O2 Ni1 O3 3_765 . 92.48(12) ?
O3 Ni1 O3 3_765 . 180.00(16) ?
C1 O1 Ni1 . . 126.7(3) ?
C7 O2 Ni1 . . 124.8(3) ?
S1 O3 Ni1 . . 118.80(17) ?
O3 S1 C9 . . 106.3(3) ?
O3 S1 C8 . . 103.4(3) ?
C9 S1 C8 . . 97.3(3) ?

loop_
_geom_bond_atom_site_label_1
_geom_bond_atom_site_label_2
_geom_bond_site_symmetry_2
_geom_bond_distance
_geom_bond_publ_flag
Br1 C2 . 1.897(5) ?
Br2 C4 . 1.901(5) ?
C1 O1 . 1.291(5) ?
C1 C2 . 1.417(6) ?
C1 C6 . 1.421(6) ?
C2 C3 . 1.370(7) ?
C3 C4 . 1.385(7) ?
C3 H3 . 0.930 ?
C4 C5 . 1.353(7) ?
C5 C6 . 1.402(6) ?
C5 H5 . 0.930 ?
C6 C7 . 1.445(6) ?
C7 O2 . 1.224(5) ?
C7 H7 . 0.930 ?
C8 S1 . 1.782(6) ?
C8 H8A . 0.960 ?
C8 H8B . 0.960 ?
C8 H8C . 0.960 ?
C9 S1 . 1.771(6) ?
C9 H9A . 0.960 ?
C9 H9B . 0.960 ?
C9 H9C . 0.960 ?
Ni1 O1 3_765 1.998(3) ?
Ni1 O1 . 1.998(3) yes
Ni1 O2 3_765 2.049(3) ?
Ni1 O2 . 2.049(3) yes
Ni1 O3 3_765 2.105(3) ?
Ni1 O3 . 2.105(3) yes
O3 S1 . 1.506(3) ?
